data_7002386
loop_
_publ_author_name
'Zhang, Wan-Zheng'
'Han, Ying-Feng'
'Lin, Yue-Jian'
'Jin, Guo-Xin'

_publ_section_title
;
 Synthesis and characterization of molecular rectangles of
 half-sandwich p-cymene ruthenium complexes bearing oxamidato ligands
;
_journal_issue 39
_journal_name_full 'Dalton Transactions'
_journal_page_first 8426
_journal_page_last 8431
_journal_paper_doi 10.1039/b909357e
_journal_year 2009
_chemical_formula_sum 'C36 H42 Cl6 N2 O2 Ru2'
_chemical_formula_weight 949.56
_chemical_name_systematic
;
?
;
_space_group_IT_number 2
_symmetry_cell_setting triclinic
_symmetry_space_group_name_Hall '-P 1'
_symmetry_space_group_name_H-M 'P -1'
_atom_sites_solution_hydrogens geom
_atom_sites_solution_primary direct
_atom_sites_solution_secondary difmap
_audit_creation_method SHELXL-97
_cell_angle_alpha 103.083(19)
_cell_angle_beta 97.87(2)
_cell_angle_gamma 106.425(18)
_cell_formula_units_Z 1
_cell_length_a 9.142(14)
_cell_length_b 9.416(14)
_cell_length_c 12.623(19)
_cell_measurement_reflns_used 717
_cell_measurement_temperature 293(2)
_cell_measurement_theta_max 25.560
_cell_measurement_theta_min 2.484
_cell_volume 991(3)
_computing_cell_refinement 'Bruker SMART'
_computing_data_collection 'Bruker SMART'
_computing_data_reduction 'Bruker SHELXTL'
_computing_molecular_graphics 'Bruker SHELXTL'
_computing_publication_material 'Bruker SHELXTL'
_computing_structure_refinement 'SHELXL-97 (Sheldrick, 1997)'
_computing_structure_solution 'SHELXS-97 (Sheldrick, 1990)'
_diffrn_ambient_temperature 293(2)
_diffrn_measured_fraction_theta_full 0.973
_diffrn_measured_fraction_theta_max 0.973
_diffrn_measurement_device_type 'CCD area detector'
_diffrn_measurement_method 'phi and omega scans'
_diffrn_radiation_monochromator graphite
_diffrn_radiation_source 'fine-focus sealed tube'
_diffrn_radiation_type MoK\a
_diffrn_radiation_wavelength 0.71073
_diffrn_reflns_av_R_equivalents 0.0821
_diffrn_reflns_av_sigmaI/netI 0.0719
_diffrn_reflns_limit_h_max 8
_diffrn_reflns_limit_h_min -10
_diffrn_reflns_limit_k_max 11
_diffrn_reflns_limit_k_min -11
_diffrn_reflns_limit_l_max 14
_diffrn_reflns_limit_l_min -12
_diffrn_reflns_number 4081
_diffrn_reflns_theta_full 25.01
_diffrn_reflns_theta_max 25.01
_diffrn_reflns_theta_min 1.70
_diffrn_standards_decay_% 9.40
_exptl_absorpt_coefficient_mu 1.200
_exptl_absorpt_correction_T_max 0.9101
_exptl_absorpt_correction_T_min 0.8694
_exptl_absorpt_correction_type multi-scan
_exptl_absorpt_process_details sadabs
_exptl_crystal_colour yellow
_exptl_crystal_density_diffrn 1.591
_exptl_crystal_density_method 'not measured'
_exptl_crystal_description prism
_exptl_crystal_F_000 478
_exptl_crystal_size_max 0.12
_exptl_crystal_size_mid 0.10
_exptl_crystal_size_min 0.08
_refine_diff_density_max 2.845
_refine_diff_density_min -3.458
_refine_diff_density_rms 0.250
_refine_ls_extinction_method none
_refine_ls_goodness_of_fit_ref 1.178
_refine_ls_hydrogen_treatment constr
_refine_ls_matrix_type full
_refine_ls_number_parameters 220
_refine_ls_number_reflns 3401
_refine_ls_number_restraints 0
_refine_ls_restrained_S_all 1.178
_refine_ls_R_factor_all 0.1189
_refine_ls_R_factor_gt 0.1030
_refine_ls_shift/su_max 0.003
_refine_ls_shift/su_mean 0.000
_refine_ls_structure_factor_coef Fsqd
_refine_ls_weighting_details 'calc w=1/[\s^2^(Fo^2^)+(0.2000P)^2^+0.0000P] where P=(Fo^2^+2Fc^2^)/3'
_refine_ls_weighting_scheme calc
_refine_ls_wR_factor_gt 0.2720
_refine_ls_wR_factor_ref 0.2921
_reflns_number_gt 2626
_reflns_number_total 3401
_reflns_threshold_expression >2sigma(I)
_cod_data_source_file b909357e.txt
_cod_data_source_block f80629c
_cod_depositor_comments
;
The following automatic conversions were performed:
'_symmetry_cell_setting' value 'Triclinic' changed to 'triclinic'
according to '/home/saulius/struct/CIF-dictionaries/cif_core.dic'
dictionary named 'cif_core.dic' version 2.4.1 from 2010-06-29.

Automatic conversion script
Id: cif_fix_enum 1527 2010-12-29 10:47:43Z saulius 
;
_cod_original_sg_symbol_H-M P-1
_cod_database_code 7002386

loop_
_symmetry_equiv_pos_as_xyz
'x, y, z'
'-x, -y, -z'

loop_
_atom_site_label
_atom_site_type_symbol
_atom_site_fract_x
_atom_site_fract_y
_atom_site_fract_z
_atom_site_U_iso_or_equiv
_atom_site_adp_type
_atom_site_occupancy
_atom_site_symmetry_multiplicity
_atom_site_calc_flag
_atom_site_refinement_flags
_atom_site_disorder_assembly
_atom_site_disorder_group
Ru1 Ru 0.24521(9) 0.38768(9) 0.09031(6) 0.0383(4) Uani 1 1 d . . .
Cl1 Cl 0.1814(4) 0.2041(4) -0.0896(2) 0.0607(8) Uani 1 1 d . . .
N1 N 0.4743(9) 0.3861(10) 0.0908(7) 0.0384(18) Uani 1 1 d . . .
O1 O 0.3277(8) 0.5472(8) 0.0031(6) 0.0420(16) Uani 1 1 d . . .
C1 C 0.4570(11) 0.5456(10) -0.0252(8) 0.036(2) Uani 1 1 d . . .
C2 C 0.5491(11) 0.3004(12) 0.1491(8) 0.042(2) Uani 1 1 d . . .
C3 C 0.6855(13) 0.3762(15) 0.2296(9) 0.053(3) Uani 1 1 d . . .
H3 H 0.7304 0.4826 0.2467 0.063 Uiso 1 1 calc R . .
C4 C 0.7550(16) 0.2913(19) 0.2851(10) 0.066(3) Uani 1 1 d . . .
H4 H 0.8469 0.3414 0.3390 0.079 Uiso 1 1 calc R . .
C5 C 0.689(2) 0.135(2) 0.2605(13) 0.081(5) Uani 1 1 d . . .
H5 H 0.7367 0.0788 0.2966 0.097 Uiso 1 1 calc R . .
C6 C 0.549(2) 0.0595(16) 0.1809(13) 0.077(4) Uani 1 1 d . . .
H6 H 0.5012 -0.0466 0.1643 0.092 Uiso 1 1 calc R . .
C7 C 0.4825(15) 0.1465(15) 0.1278(11) 0.060(3) Uani 1 1 d . . .
H7 H 0.3889 0.0975 0.0755 0.072 Uiso 1 1 calc R . .
C8 C 0.0048(12) 0.2977(14) 0.1103(10) 0.049(3) Uani 1 1 d . . .
C9 C 0.0428(11) 0.4539(13) 0.1318(9) 0.044(2) Uani 1 1 d . . .
H9 H -0.0230 0.4970 0.0970 0.053 Uiso 1 1 calc R . .
C10 C 0.1834(12) 0.5491(12) 0.2076(8) 0.043(2) Uani 1 1 d . . .
H10 H 0.2091 0.6549 0.2182 0.052 Uiso 1 1 calc R . .
C11 C 0.2860(13) 0.4975(12) 0.2675(8) 0.042(2) Uani 1 1 d . . .
C12 C 0.2346(13) 0.3237(11) 0.2436(9) 0.046(3) Uani 1 1 d . . .
H12 H 0.2937 0.2774 0.2812 0.055 Uiso 1 1 calc R . .
C13 C 0.1013(12) 0.2354(10) 0.1666(10) 0.047(3) Uani 1 1 d . . .
H13 H 0.0735 0.1287 0.1511 0.057 Uiso 1 1 calc R . .
C14 C -0.1392(14) 0.1948(15) 0.0205(11) 0.065(3) Uani 1 1 d . . .
H14A H -0.1291 0.0949 -0.0065 0.097 Uiso 1 1 calc R . .
H14B H -0.1483 0.2401 -0.0400 0.097 Uiso 1 1 calc R . .
H14C H -0.2307 0.1846 0.0514 0.097 Uiso 1 1 calc R . .
C15 C 0.4332(13) 0.5955(10) 0.3522(10) 0.056(3) Uani 1 1 d . . .
H15 H 0.5012 0.5319 0.3549 0.067 Uiso 1 1 calc R . .
C16 C 0.3950(19) 0.634(2) 0.4669(10) 0.085(5) Uani 1 1 d . . .
H16A H 0.4901 0.6866 0.5221 0.128 Uiso 1 1 calc R . .
H16B H 0.3403 0.5402 0.4825 0.128 Uiso 1 1 calc R . .
H16C H 0.3306 0.6987 0.4683 0.128 Uiso 1 1 calc R . .
C17 C 0.5203(17) 0.7333(19) 0.3195(11) 0.080(4) Uani 1 1 d . . .
H17A H 0.5491 0.7001 0.2500 0.120 Uiso 1 1 calc R . .
H17B H 0.6128 0.7924 0.3760 0.120 Uiso 1 1 calc R . .
H17C H 0.4551 0.7959 0.3116 0.120 Uiso 1 1 calc R . .
C18 C 0.009(3) 0.863(4) 0.358(2) 0.195(17) Uani 1 1 d . . .
H18A H -0.0361 0.8001 0.2818 0.234 Uiso 1 1 calc R . .
H18B H -0.0499 0.9340 0.3749 0.234 Uiso 1 1 calc R . .
Cl2 Cl -0.0164(11) 0.7445(11) 0.4457(7) 0.182(3) Uani 1 1 d . . .
Cl3 Cl 0.1980(11) 0.9691(9) 0.3657(9) 0.187(4) Uani 1 1 d . . .

loop_
_atom_site_aniso_label
_atom_site_aniso_U_11
_atom_site_aniso_U_22
_atom_site_aniso_U_33
_atom_site_aniso_U_23
_atom_site_aniso_U_13
_atom_site_aniso_U_12
Ru1 0.0360(6) 0.0528(6) 0.0380(6) 0.0192(4) 0.0134(3) 0.0251(4)
Cl1 0.0524(17) 0.0829(19) 0.0441(15) 0.0078(13) 0.0112(12) 0.0254(14)
N1 0.031(4) 0.057(5) 0.040(4) 0.022(4) 0.012(3) 0.025(3)
O1 0.042(4) 0.045(4) 0.062(4) 0.034(3) 0.024(3) 0.027(3)
C1 0.041(5) 0.038(5) 0.036(5) 0.009(4) 0.011(4) 0.025(4)
C2 0.038(5) 0.059(6) 0.041(5) 0.026(4) 0.012(4) 0.024(4)
C3 0.052(7) 0.075(7) 0.042(6) 0.019(5) 0.013(5) 0.035(5)
C4 0.071(9) 0.103(11) 0.048(7) 0.031(7) 0.019(6) 0.057(8)
C5 0.103(12) 0.132(15) 0.083(10) 0.084(11) 0.050(9) 0.097(12)
C6 0.104(12) 0.056(7) 0.099(11) 0.045(7) 0.028(9) 0.048(8)
C7 0.054(7) 0.066(7) 0.074(8) 0.035(6) 0.017(6) 0.027(5)
C8 0.034(5) 0.065(7) 0.065(7) 0.031(6) 0.022(5) 0.025(5)
C9 0.032(5) 0.064(7) 0.050(6) 0.023(5) 0.016(4) 0.028(4)
C10 0.045(6) 0.044(5) 0.042(6) 0.006(4) 0.015(4) 0.019(4)
C11 0.053(6) 0.045(5) 0.033(5) 0.005(4) 0.019(4) 0.026(5)
C12 0.057(6) 0.033(5) 0.063(7) 0.028(4) 0.025(5) 0.020(4)
C13 0.047(6) 0.018(4) 0.079(8) 0.018(4) 0.030(5) 0.000(4)
C14 0.046(7) 0.071(8) 0.076(9) 0.015(6) 0.019(6) 0.020(6)
C15 0.053(6) 0.015(4) 0.076(8) 0.007(4) -0.005(6) -0.009(4)
C16 0.096(11) 0.124(13) 0.036(7) 0.009(7) 0.006(7) 0.047(10)
C17 0.068(9) 0.110(12) 0.053(8) 0.015(7) 0.003(6) 0.028(8)
C18 0.16(2) 0.33(5) 0.081(15) -0.04(2) -0.033(15) 0.16(3)
Cl2 0.202(8) 0.200(8) 0.137(6) 0.034(5) -0.022(5) 0.089(6)
Cl3 0.172(7) 0.138(6) 0.227(10) 0.015(6) -0.006(6) 0.068(5)

loop_
_atom_type_symbol
_atom_type_description
_atom_type_scat_dispersion_real
_atom_type_scat_dispersion_imag
_atom_type_scat_source
C C 0.0033 0.0016 'International Tables Vol C Tables 4.2.6.8 and 6.1.1.4'
H H 0.0000 0.0000 'International Tables Vol C Tables 4.2.6.8 and 6.1.1.4'
N N 0.0061 0.0033 'International Tables Vol C Tables 4.2.6.8 and 6.1.1.4'
O O 0.0106 0.0060 'International Tables Vol C Tables 4.2.6.8 and 6.1.1.4'
Cl Cl 0.1484 0.1585 'International Tables Vol C Tables 4.2.6.8 and 6.1.1.4'
Ru Ru -1.2594 0.8363 'International Tables Vol C Tables 4.2.6.8 and 6.1.1.4'

loop_
_geom_angle_atom_site_label_1
_geom_angle_atom_site_label_2
_geom_angle_atom_site_label_3
_geom_angle
_geom_angle_site_symmetry_1
_geom_angle_site_symmetry_3
_geom_angle_publ_flag
O1 Ru1 N1 77.2(3) . . ?
O1 Ru1 C10 92.8(4) . . ?
N1 Ru1 C10 124.4(4) . . ?
O1 Ru1 C13 164.2(4) . . ?
N1 Ru1 C13 118.5(4) . . ?
C10 Ru1 C13 79.7(4) . . ?
O1 Ru1 C12 151.3(4) . . ?
N1 Ru1 C12 94.7(4) . . ?
C10 Ru1 C12 68.9(4) . . ?
C13 Ru1 C12 36.9(4) . . ?
O1 Ru1 C11 111.8(4) . . ?
N1 Ru1 C11 95.9(4) . . ?
C10 Ru1 C11 37.6(4) . . ?
C13 Ru1 C11 70.3(4) . . ?
C12 Ru1 C11 40.9(4) . . ?
O1 Ru1 C8 126.8(4) . . ?
N1 Ru1 C8 154.9(4) . . ?
C10 Ru1 C8 67.3(4) . . ?
C13 Ru1 C8 37.4(4) . . ?
C12 Ru1 C8 67.6(4) . . ?
C11 Ru1 C8 82.4(4) . . ?
O1 Ru1 C9 99.2(3) . . ?
N1 Ru1 C9 162.4(4) . . ?
C10 Ru1 C9 38.0(4) . . ?
C13 Ru1 C9 66.4(4) . . ?
C12 Ru1 C9 80.1(4) . . ?
C11 Ru1 C9 69.2(4) . . ?
C8 Ru1 C9 36.2(4) . . ?
O1 Ru1 Cl1 83.5(3) . . ?
N1 Ru1 Cl1 84.8(2) . . ?
C10 Ru1 Cl1 149.1(3) . . ?
C13 Ru1 Cl1 95.7(3) . . ?
C12 Ru1 Cl1 123.6(3) . . ?
C11 Ru1 Cl1 164.5(3) . . ?
C8 Ru1 Cl1 90.4(3) . . ?
C9 Ru1 Cl1 112.1(3) . . ?
C1 N1 C2 119.8(8) 2_665 . ?
C1 N1 Ru1 115.4(7) 2_665 . ?
C2 N1 Ru1 124.5(6) . . ?
C1 O1 Ru1 114.1(6) . . ?
N1 C1 O1 128.7(9) 2_665 . ?
N1 C1 C1 114.4(11) 2_665 2_665 ?
O1 C1 C1 116.9(10) . 2_665 ?
C7 C2 C3 119.7(10) . . ?
C7 C2 N1 119.8(9) . . ?
C3 C2 N1 120.5(10) . . ?
C2 C3 C4 119.4(13) . . ?
C5 C4 C3 120.4(13) . . ?
C4 C5 C6 119.9(11) . . ?
C7 C6 C5 118.3(13) . . ?
C2 C7 C6 122.2(13) . . ?
C9 C8 C13 119.7(10) . . ?
C9 C8 C14 118.9(11) . . ?
C13 C8 C14 121.3(11) . . ?
C9 C8 Ru1 72.4(6) . . ?
C13 C8 Ru1 69.6(6) . . ?
C14 C8 Ru1 127.8(8) . . ?
C8 C9 C10 119.0(10) . . ?
C8 C9 Ru1 71.5(6) . . ?
C10 C9 Ru1 68.0(6) . . ?
C11 C10 C9 125.2(10) . . ?
C11 C10 Ru1 73.0(6) . . ?
C9 C10 Ru1 74.0(6) . . ?
C10 C11 C15 126.7(10) . . ?
C10 C11 C12 113.3(9) . . ?
C15 C11 C12 120.0(10) . . ?
C10 C11 Ru1 69.4(6) . . ?
C15 C11 Ru1 131.7(8) . . ?
C12 C11 Ru1 69.1(5) . . ?
C13 C12 C11 119.7(10) . . ?
C13 C12 Ru1 71.2(6) . . ?
C11 C12 Ru1 70.0(5) . . ?
C12 C13 C8 122.9(9) . . ?
C12 C13 Ru1 71.9(5) . . ?
C8 C13 Ru1 73.0(6) . . ?
C17 C15 C11 112.5(10) . . ?
C17 C15 C16 114.1(10) . . ?
C11 C15 C16 109.3(10) . . ?
Cl3 C18 Cl2 115.3(16) . . ?

loop_
_geom_bond_atom_site_label_1
_geom_bond_atom_site_label_2
_geom_bond_distance
_geom_bond_site_symmetry_2
_geom_bond_publ_flag
Ru1 O1 2.091(6) . ?
Ru1 N1 2.098(9) . ?
Ru1 C10 2.126(10) . ?
Ru1 C13 2.150(9) . ?
Ru1 C12 2.159(10) . ?
Ru1 C11 2.172(10) . ?
Ru1 C8 2.192(11) . ?
Ru1 C9 2.204(11) . ?
Ru1 Cl1 2.403(4) . ?
N1 C1 1.283(13) 2_665 ?
N1 C2 1.450(13) . ?
O1 C1 1.284(12) . ?
C1 N1 1.283(13) 2_665 ?
C1 C1 1.501(19) 2_665 ?
C2 C7 1.350(15) . ?
C2 C3 1.385(15) . ?
C3 C4 1.397(18) . ?
C4 C5 1.37(2) . ?
C5 C6 1.40(2) . ?
C6 C7 1.379(19) . ?
C8 C9 1.364(16) . ?
C8 C13 1.392(17) . ?
C8 C14 1.526(16) . ?
C9 C10 1.413(14) . ?
C10 C11 1.385(16) . ?
C11 C15 1.504(13) . ?
C11 C12 1.514(14) . ?
C12 C13 1.363(16) . ?
C15 C17 1.495(18) . ?
C15 C16 1.524(18) . ?
C18 Cl3 1.71(3) . ?
C18 Cl2 1.74(4) . ?
